data_7117911
loop_
_publ_author_name
'Flanagan, J.'
'Griffith, W.P.'
'Skapski, A.C.'

_publ_section_title
;
 The active principle of Caro's acid, (HS O5)(-): X-ray crystal structure
 of K H S O4 (H2 O)
;
_journal_name_full
;
Journal of the Chemical Society. Chemical Communications (1972-)
;
_journal_page_first 1574
_journal_page_last 1575
_journal_volume 1984
_journal_year 1984
_chemical_formula_sum 'H3 K O6 S'
_chemical_name_systematic 'K (H S O3 (O2)) (H2 O)'
_space_group_IT_number 15
_symmetry_space_group_name_Hall '-C 2yc'
_symmetry_space_group_name_H-M 'C 1 2/c 1'
_cell_angle_alpha 90
_cell_angle_beta 90.89
_cell_angle_gamma 90
_cell_formula_units_Z 8
_cell_length_a 18.392
_cell_length_b 7.701
_cell_length_c 7.498
_cell_volume 1061.865
_citation_journal_id_ASTM JCCCAT
_cod_data_source_file Flanagan_JCCCAT_1984_340.cif
_cod_data_source_block H3K1O6S1
_cod_original_formula_sum 'H3 K1 O6 S1'
_cod_database_code 7117911

loop_
_symmetry_equiv_pos_as_xyz
x,y,z
-x,y,-z+1/2
-x,-y,-z
x,-y,z-1/2
x+1/2,y+1/2,z
-x+1/2,y+1/2,-z+1/2
-x+1/2,-y+1/2,-z
x+1/2,-y+1/2,z-1/2

loop_
_atom_site_label
_atom_site_type_symbol
_atom_site_fract_x
_atom_site_fract_y
_atom_site_fract_z
_atom_site_occupancy
_atom_site_U_iso_or_equiv
S1 S+6 0.3473 0.1409 0.1457 1 0.0
O5 O-1 0.409 0.3753 -0.0324 1 0.0
O3 O-2 0.4303 0.7706 0.048 1 0.0
O2 O-2 0.3154 0.274 0.2535 1 0.0
K1 K+1 0.3194 0.6222 0.1244 1 0.0
O1 O-2 0.418 0.086 0.2104 1 0.0
O4 O-1 0.3605 0.2259 -0.0506 1 0.0
O6 O-2 0.2991 0.0025 0.0942 1 0.0
